data_4100779
loop_
_publ_author_name
'Chun-Yuen Wong'
'Chi-Ming Che'
'Michael C. W. Chan'
'King-Hung Leung'
'David Lee Phillips'
'Nianyong Zhu'

_publ_section_title
;
Probing the Ruthenium-Cumulene Bonding Interaction: Synthesis and
Spectroscopic Studies of Vinylidene- and Allenylidene-Ruthenium
Complexes Supported by Tetradentate Macrocyclic Tertiary Amine and
Comparisons with Diphosphine Analogues of Ruthenium and Osmium
;
_journal_name_full 'Journal of the American Chemical Society'
_journal_page_first 2501
_journal_page_last 2514
_journal_paper_doi 10.1021/ja0380648
_journal_volume 126
_journal_year 2004
_chemical_formula_moiety 'C31 H46 Cl F6 N4 P Ru'
_chemical_formula_sum 'C31 H46 Cl F6 N4 P Ru'
_chemical_formula_weight 756.21
_space_group_IT_number 19
_space_group_name_Hall 'P 2ac 2ab'
_space_group_name_H-M_alt 'P 21 21 21'
_symmetry_cell_setting orthorhombic
_symmetry_space_group_name_Hall 'P 2ac 2ab'
_symmetry_space_group_name_H-M 'P 21 21 21'
_cell_angle_alpha 90.00
_cell_angle_beta 90.00
_cell_angle_gamma 90.00
_cell_formula_units_Z 4
_cell_length_a 8.875(2)
_cell_length_b 11.351(2)
_cell_length_c 33.375(7)
_cell_measurement_temperature 293(2)
_cell_volume 3362.2(12)
_diffrn_ambient_temperature 293(2)
_exptl_crystal_density_diffrn 1.494
_cod_database_code 4100779

loop_
_symmetry_equiv_pos_as_xyz
'x, y, z'
'-x+1/2, -y, z+1/2'
'x+1/2, -y+1/2, -z'
'-x, y+1/2, -z+1/2'

loop_
_atom_site_label
_atom_site_type_symbol
_atom_site_fract_x
_atom_site_fract_y
_atom_site_fract_z
_atom_site_U_iso_or_equiv
_atom_site_adp_type
_atom_site_occupancy
_atom_site_symmetry_multiplicity
_atom_site_calc_flag
_atom_site_refinement_flags
_atom_site_disorder_assembly
_atom_site_disorder_group
C1 C 0.7555(5) 0.5145(4) 0.87576(14) 0.0422(10) Uani 1 1 d . . .
C2 C 0.8354(5) 0.5128(4) 0.90703(14) 0.0449(11) Uani 1 1 d . . .
C3 C 0.9011(5) 0.4997(4) 0.94286(14) 0.0449(11) Uani 1 1 d . . .
C4 C 1.0011(5) 0.5891(5) 0.96058(14) 0.0419(11) Uani 1 1 d . . .
C5 C 1.0857(6) 0.5680(6) 0.99465(18) 0.0599(14) Uani 1 1 d . . .
H5 H 1.0797 0.4943 1.0067 0.072 Uiso 1 1 calc R . .
C6 C 1.1777(9) 0.6510(6) 1.0114(2) 0.085(2) Uani 1 1 d . . .
H6 H 1.2327 0.6339 1.0344 0.102 Uiso 1 1 calc R . .
C7 C 1.1875(11) 0.7580(8) 0.9942(3) 0.105(3) Uani 1 1 d . . .
H7 H 1.2480 0.8155 1.0059 0.126 Uiso 1 1 calc R . .
C8 C 1.1090(9) 0.7840(6) 0.9593(2) 0.078(2) Uani 1 1 d . . .
H8 H 1.1185 0.8576 0.9474 0.094 Uiso 1 1 calc R . .
C9 C 1.0176(7) 0.7001(5) 0.94279(17) 0.0555(13) Uani 1 1 d . . .
H9 H 0.9654 0.7171 0.9193 0.067 Uiso 1 1 calc R . .
C10 C 0.8714(6) 0.3891(4) 0.96530(15) 0.0477(11) Uani 1 1 d . . .
C11 C 0.8991(8) 0.2810(5) 0.94822(19) 0.0670(16) Uani 1 1 d . . .
H11 H 0.9351 0.2768 0.9221 0.080 Uiso 1 1 calc R . .
C12 C 0.8738(12) 0.1777(5) 0.9697(3) 0.094(2) Uani 1 1 d . . .
H12 H 0.8963 0.1050 0.9584 0.112 Uiso 1 1 calc R . .
C13 C 0.8164(10) 0.1837(8) 1.0070(3) 0.097(3) Uani 1 1 d . . .
H13 H 0.7980 0.1143 1.0210 0.117 Uiso 1 1 calc R . .
C14 C 0.7846(10) 0.2893(8) 1.0249(2) 0.085(2) Uani 1 1 d . . .
H14 H 0.7447 0.2916 1.0507 0.102 Uiso 1 1 calc R . .
C15 C 0.8121(7) 0.3915(6) 1.0044(2) 0.0684(16) Uani 1 1 d . . .
H15 H 0.7915 0.4635 1.0165 0.082 Uiso 1 1 calc R . .
C16 C 0.3323(9) 0.3903(11) 0.8568(3) 0.126(4) Uani 1 1 d . . .
H16A H 0.2823 0.3218 0.8680 0.151 Uiso 1 1 calc R . .
H16B H 0.2931 0.4023 0.8300 0.151 Uiso 1 1 calc R . .
C17 C 0.2907(10) 0.5033(14) 0.8837(3) 0.149(6) Uani 1 1 d . . .
H17A H 0.1855 0.4992 0.8915 0.178 Uiso 1 1 calc R . .
H17B H 0.3511 0.5025 0.9080 0.178 Uiso 1 1 calc R . .
C18 C 0.3180(10) 0.6135(14) 0.8618(3) 0.141(5) Uani 1 1 d . C .
H18A H 0.2804 0.6043 0.8347 0.169 Uiso 1 1 calc R . .
H18B H 0.2599 0.6757 0.8744 0.169 Uiso 1 1 calc R . .
C19 C 0.4720(12) 0.7665(8) 0.8373(4) 0.124(4) Uani 1 1 d D C .
H19A H 0.4396 0.7502 0.8101 0.148 Uiso 1 1 calc R . .
H19B H 0.3954 0.8156 0.8495 0.148 Uiso 1 1 calc R . .
C20 C 0.6106(13) 0.8348(9) 0.8352(4) 0.129(3) Uiso 1 1 d D . .
H20A H 0.6100 0.8892 0.8576 0.155 Uiso 0.75 1 calc PR A 1
H20B H 0.6056 0.8821 0.8110 0.155 Uiso 0.75 1 calc PR A 1
H20C H 0.6647 0.8283 0.8604 0.155 Uiso 0.25 1 d PR A 2
H20D H 0.5867 0.9172 0.8308 0.155 Uiso 0.25 1 d PR A 2
C23 C 0.9731(12) 0.5486(8) 0.7754(3) 0.118(3) Uiso 1 1 d D . .
H23A H 1.0771 0.5556 0.7668 0.142 Uiso 0.75 1 calc PR B 1
H23B H 0.9080 0.5517 0.7520 0.142 Uiso 0.75 1 calc PR B 1
H23C H 1.0083 0.5394 0.8027 0.142 Uiso 0.25 1 d PR B 2
H23D H 1.0575 0.5524 0.7570 0.142 Uiso 0.25 1 d PR B 2
C21 C 0.7580(12) 0.7749(9) 0.8353(4) 0.086(3) Uiso 0.75 1 d PD C 1
H21A H 0.7784 0.7461 0.8621 0.103 Uiso 0.75 1 calc PR C 1
H21B H 0.8356 0.8318 0.8286 0.103 Uiso 0.75 1 calc PR C 1
C22 C 0.9320(11) 0.6451(9) 0.8056(3) 0.074(2) Uiso 0.75 1 d PD C 1
H22A H 0.9626 0.6203 0.8322 0.089 Uiso 0.75 1 calc PR C 1
H22B H 0.9870 0.7164 0.7991 0.089 Uiso 0.75 1 calc PR C 1
C24 C 0.9464(12) 0.4292(10) 0.8005(3) 0.091(3) Uiso 0.75 1 d PD C 1
H24A H 1.0091 0.3672 0.7895 0.109 Uiso 0.75 1 calc PR C 1
H24B H 0.9770 0.4419 0.8281 0.109 Uiso 0.75 1 calc PR C 1
C25 C 0.7943(12) 0.2743(10) 0.8232(4) 0.088(3) Uiso 0.75 1 d PD C 1
H25A H 0.8764 0.2271 0.8127 0.105 Uiso 0.75 1 calc PR C 1
H25B H 0.8164 0.2914 0.8510 0.105 Uiso 0.75 1 calc PR C 1
C21' C 0.710(4) 0.789(4) 0.8005(12) 0.18(2) Uiso 0.25 1 d PD C 2
H21C H 0.6507 0.7904 0.7760 0.215 Uiso 0.25 1 calc PR C 2
H21D H 0.7939 0.8420 0.7970 0.215 Uiso 0.25 1 calc PR C 2
C22' C 0.856(3) 0.658(2) 0.770(2) 0.24(3) Uiso 0.25 1 d PD C 2
H22C H 0.9109 0.7301 0.7646 0.287 Uiso 0.25 1 calc PR C 2
H22D H 0.7895 0.6429 0.7473 0.287 Uiso 0.25 1 calc PR C 2
C24' C 0.844(2) 0.4492(17) 0.7623(7) 0.065(6) Uiso 0.25 1 d PD C 2
H24C H 0.7613 0.4873 0.7484 0.078 Uiso 0.25 1 calc PR C 2
H24D H 0.8881 0.3910 0.7446 0.078 Uiso 0.25 1 calc PR C 2
C25' C 0.710(3) 0.2825(19) 0.7868(6) 0.061(6) Uiso 0.25 1 d PD C 2
H25C H 0.7787 0.2367 0.7705 0.073 Uiso 0.25 1 calc PR C 2
H25D H 0.6253 0.3046 0.7700 0.073 Uiso 0.25 1 calc PR C 2
C26 C 0.6511(14) 0.2035(7) 0.8211(4) 0.133(5) Uani 1 1 d D . .
H26A H 0.6506 0.1623 0.7956 0.160 Uiso 0.75 1 calc PR C 1
H26B H 0.6559 0.1440 0.8419 0.160 Uiso 0.75 1 calc PR C 1
H26C H 0.6400 0.1218 0.8131 0.160 Uiso 0.25 1 d PR C 2
H26D H 0.7122 0.2089 0.8451 0.160 Uiso 0.25 1 d PR C 2
C27 C 0.5044(12) 0.2649(8) 0.8251(3) 0.111(4) Uani 1 1 d . C .
H27A H 0.4293 0.2074 0.8330 0.134 Uiso 1 1 calc R . .
H27B H 0.4757 0.2943 0.7989 0.134 Uiso 1 1 calc R . .
C28 C 0.5501(11) 0.3206(8) 0.8943(3) 0.114(4) Uani 1 1 d . C .
H28A H 0.6564 0.3055 0.8933 0.172 Uiso 1 1 calc R . .
H28B H 0.4975 0.2490 0.9006 0.172 Uiso 1 1 calc R . .
H28C H 0.5294 0.3786 0.9144 0.172 Uiso 1 1 calc R . .
C29 C 0.5224(12) 0.6834(9) 0.9024(3) 0.126(4) Uani 1 1 d . C .
H29A H 0.6262 0.7073 0.9026 0.188 Uiso 1 1 calc R . .
H29B H 0.5097 0.6162 0.9196 0.188 Uiso 1 1 calc R . .
H29C H 0.4607 0.7470 0.9119 0.188 Uiso 1 1 calc R . .
C30 C 0.7233(12) 0.7205(9) 0.7683(3) 0.083(3) Uiso 0.75 1 d PD C 1
H30A H 0.7258 0.6607 0.7480 0.125 Uiso 0.75 1 calc PR C 1
H30B H 0.7910 0.7831 0.7612 0.125 Uiso 0.75 1 calc PR C 1
H30C H 0.6228 0.7511 0.7706 0.125 Uiso 0.75 1 calc PR C 1
C31 C 0.7441(13) 0.3580(10) 0.7578(4) 0.099(3) Uiso 0.75 1 d PD C 1
H31A H 0.6406 0.3336 0.7573 0.148 Uiso 0.75 1 calc PR C 1
H31B H 0.8068 0.2945 0.7487 0.148 Uiso 0.75 1 calc PR C 1
H31C H 0.7571 0.4248 0.7405 0.148 Uiso 0.75 1 calc PR C 1
C30' C 0.892(3) 0.724(2) 0.8320(9) 0.085(8) Uiso 0.25 1 d PD C 2
H30D H 0.8514 0.7410 0.8580 0.127 Uiso 0.25 1 calc PR C 2
H30E H 0.9284 0.7948 0.8199 0.127 Uiso 0.25 1 calc PR C 2
H30F H 0.9728 0.6682 0.8345 0.127 Uiso 0.25 1 calc PR C 2
C31' C 0.913(2) 0.3475(15) 0.8260(6) 0.052(5) Uiso 0.25 1 d PD C 2
H31D H 0.9695 0.4133 0.8359 0.078 Uiso 0.25 1 calc PR C 2
H31E H 0.9776 0.2968 0.8108 0.078 Uiso 0.25 1 calc PR C 2
H31F H 0.8711 0.3045 0.8482 0.078 Uiso 0.25 1 calc PR C 2
N1 N 0.4981(6) 0.3655(5) 0.85411(18) 0.0739(17) Uani 1 1 d . . .
N2 N 0.4758(8) 0.6511(7) 0.8598(2) 0.094(2) Uani 1 1 d . . .
N3 N 0.7682(7) 0.6710(6) 0.8058(2) 0.085(2) Uani 1 1 d . . .
N4 N 0.7877(6) 0.3910(5) 0.79978(16) 0.0671(15) Uani 1 1 d . . .
P1 P 1.1022(2) 0.02140(15) 0.86028(5) 0.0686(4) Uani 1 1 d . . .
Cl1 Cl 0.45942(17) 0.52386(17) 0.77282(5) 0.0710(4) Uani 1 1 d . . .
Ru1 Ru 0.63207(4) 0.51969(3) 0.831158(11) 0.04031(13) Uani 1 1 d . C .
F1 F 1.0890(9) 0.1548(4) 0.8671(2) 0.164(3) Uani 1 1 d . . .
F2 F 0.9703(8) -0.0024(8) 0.8887(2) 0.187(3) Uani 1 1 d . . .
F3 F 1.2195(8) 0.0160(7) 0.8943(2) 0.173(3) Uani 1 1 d . . .
F4 F 1.2336(8) 0.0436(7) 0.8307(2) 0.176(3) Uani 1 1 d . . .
F5 F 0.9807(7) 0.0235(5) 0.8258(2) 0.143(2) Uani 1 1 d . . .
F6 F 1.1170(7) -0.1127(4) 0.8539(3) 0.161(3) Uani 1 1 d . . .

loop_
_atom_site_aniso_label
_atom_site_aniso_U_11
_atom_site_aniso_U_22
_atom_site_aniso_U_33
_atom_site_aniso_U_23
_atom_site_aniso_U_13
_atom_site_aniso_U_12
C1 0.045(2) 0.043(2) 0.039(2) 0.001(2) -0.001(2) -0.004(2)
C2 0.045(2) 0.047(2) 0.042(2) 0.000(2) -0.007(2) -0.004(2)
C3 0.042(2) 0.058(3) 0.034(2) -0.004(2) -0.0017(18) 0.006(2)
C4 0.038(2) 0.054(3) 0.034(2) -0.005(2) -0.005(2) -0.002(2)
C5 0.060(3) 0.070(3) 0.050(3) -0.001(3) -0.016(3) 0.001(3)
C6 0.097(5) 0.088(5) 0.068(5) -0.003(4) -0.038(4) -0.019(4)
C7 0.133(7) 0.090(5) 0.092(6) -0.010(5) -0.044(6) -0.034(5)
C8 0.099(5) 0.067(4) 0.069(4) -0.001(3) -0.016(4) -0.023(4)
C9 0.060(3) 0.064(3) 0.043(3) -0.001(3) -0.005(3) -0.007(3)
C10 0.050(3) 0.053(3) 0.040(3) 0.002(2) -0.018(3) -0.001(3)
C11 0.084(4) 0.065(3) 0.051(3) -0.003(3) -0.013(3) -0.002(3)
C12 0.137(7) 0.054(3) 0.090(6) 0.006(3) -0.031(6) -0.017(5)
C13 0.120(7) 0.094(6) 0.078(6) 0.031(4) -0.035(5) -0.054(5)
C14 0.099(6) 0.102(6) 0.055(4) 0.023(4) -0.004(4) -0.027(5)
C15 0.070(4) 0.075(4) 0.059(4) -0.002(3) 0.005(3) -0.003(3)
C16 0.051(5) 0.212(11) 0.116(8) 0.035(8) 0.001(5) -0.066(6)
C17 0.063(5) 0.283(18) 0.101(8) -0.011(11) 0.034(5) -0.003(9)
C18 0.059(6) 0.280(16) 0.085(7) -0.063(9) -0.007(5) 0.065(7)
C19 0.138(8) 0.100(6) 0.133(10) 0.010(6) -0.038(8) 0.070(6)
C26 0.170(11) 0.057(4) 0.173(12) -0.026(5) -0.078(10) -0.008(6)
C27 0.138(8) 0.087(5) 0.109(8) 0.017(5) -0.058(7) -0.066(6)
C28 0.127(7) 0.140(7) 0.076(6) 0.053(5) -0.025(5) -0.077(6)
C29 0.112(7) 0.181(9) 0.083(6) -0.083(6) -0.024(5) 0.062(7)
N1 0.063(3) 0.096(4) 0.063(4) 0.021(3) -0.019(3) -0.034(3)
N2 0.083(4) 0.126(5) 0.072(4) -0.036(4) -0.023(4) 0.057(4)
N3 0.084(4) 0.085(4) 0.085(5) 0.039(3) -0.038(4) -0.027(3)
N4 0.068(3) 0.086(4) 0.048(3) -0.016(3) -0.006(3) 0.023(3)
P1 0.0791(10) 0.0561(8) 0.0706(10) -0.0031(8) -0.0023(8) -0.0018(9)
Cl1 0.0690(8) 0.0887(10) 0.0553(8) 0.0019(8) -0.0300(7) 0.0004(9)
Ru1 0.03808(19) 0.0476(2) 0.03521(18) -0.00111(16) -0.00848(16) -0.00006(16)
F1 0.189(7) 0.067(3) 0.235(9) -0.030(4) -0.021(6) 0.017(4)
F2 0.155(5) 0.226(8) 0.180(7) -0.037(7) 0.081(5) -0.041(6)
F3 0.190(6) 0.175(6) 0.154(6) 0.004(6) -0.102(5) -0.028(6)
F4 0.186(6) 0.208(7) 0.134(5) -0.062(6) 0.073(5) -0.090(6)
F5 0.156(5) 0.124(4) 0.149(5) 0.038(5) -0.071(4) -0.006(4)
F6 0.114(4) 0.075(3) 0.293(9) -0.032(4) -0.048(5) 0.013(3)

loop_
_geom_bond_atom_site_label_1
_geom_bond_atom_site_label_2
_geom_bond_distance
_geom_bond_site_symmetry_2
_geom_bond_publ_flag
C1 C2 1.262(7) . ?
C1 Ru1 1.849(4) . ?
C2 C3 1.339(7) . ?
C3 C4 1.472(7) . ?
C3 C10 1.486(7) . ?
C4 C5 1.383(7) . ?
C4 C9 1.401(8) . ?
C5 C6 1.367(8) . ?
C6 C7 1.347(12) . ?
C7 C8 1.388(12) . ?
C8 C9 1.367(8) . ?
C10 C11 1.375(8) . ?
C10 C15 1.408(8) . ?
C11 C12 1.393(9) . ?
C12 C13 1.346(13) . ?
C13 C14 1.369(12) . ?
C14 C15 1.368(10) . ?
C16 N1 1.501(11) . ?
C16 C17 1.608(16) . ?
C17 C18 1.470(17) . ?
C18 N2 1.466(14) . ?
C19 C20 1.456(15) . ?
C19 N2 1.509(12) . ?
C20 C21 1.475(14) . ?
C20 C21' 1.546(18) . ?
C23 C22 1.532(13) . ?
C23 C24 1.613(13) . ?
C23 C22' 1.631(19) . ?
C23 C24' 1.666(17) . ?
C21 N3 1.540(14) . ?
C22 N3 1.483(12) . ?
C24 N4 1.474(12) . ?
C25 C26 1.506(14) . ?
C25 N4 1.538(13) . ?
C21' N3 1.44(6) . ?
C22' N3 1.43(7) . ?
C24' N4 1.50(2) . ?
C25' N4 1.48(2) . ?
C25' C26 1.545(17) . ?
C26 C27 1.483(15) . ?
C27 N1 1.498(12) . ?
C28 N1 1.507(9) . ?
C29 N2 1.526(10) . ?
C30 N3 1.427(12) . ?
C31 N4 1.501(13) . ?
C30' N3 1.52(3) . ?
C31' N4 1.50(2) . ?
N1 Ru1 2.250(5) . ?
N2 Ru1 2.249(6) . ?
N3 Ru1 2.265(6) . ?
N4 Ru1 2.267(5) . ?
P1 F2 1.530(6) . ?
P1 F1 1.536(5) . ?
P1 F3 1.541(6) . ?
P1 F6 1.543(5) . ?
P1 F4 1.548(6) . ?
P1 F5 1.577(6) . ?
Cl1 Ru1 2.4780(14) . ?
